data_7211542
loop_
_publ_author_name
'Zhan, Cai-Hong'
'Jiang, Mei-Xiang'
'Feng, Yun-Long'
'Cheng, Jian-Wen'

_publ_section_title
;
 An unusual fluorite network constructed by dinuclear manganese and
 5-carboxyl-1-carboxymethyl-3-oxidopyridimium
;
_journal_issue 2
_journal_name_full CrystEngComm
_journal_page_first 420
_journal_paper_doi 10.1039/b909889e
_journal_volume 12
_journal_year 2010
_chemical_formula_moiety 'C8 H9 Mn N O7'
_chemical_formula_sum 'C8 H9 Mn N O7'
_chemical_formula_weight 286.10
_chemical_name_systematic
;
?
;
_space_group_IT_number 14
_symmetry_cell_setting monoclinic
_symmetry_space_group_name_Hall '-P 2yn'
_symmetry_space_group_name_H-M 'P 1 21/n 1'
_atom_sites_solution_hydrogens geom
_atom_sites_solution_primary direct
_atom_sites_solution_secondary difmap
_audit_creation_method SHELXL-97
_cell_angle_alpha 90.00
_cell_angle_beta 101.970(1)
_cell_angle_gamma 90.00
_cell_formula_units_Z 4
_cell_length_a 10.3259(1)
_cell_length_b 9.1606(1)
_cell_length_c 11.3351(1)
_cell_measurement_reflns_used 4906
_cell_measurement_temperature 296(2)
_cell_measurement_theta_max 27.48
_cell_measurement_theta_min 2.43
_cell_volume 1048.890(18)
_computing_cell_refinement 'SAINT (Bruker, 2006)'
_computing_data_collection 'APEXII (Bruker, 2006)'
_computing_data_reduction SAINT
_computing_molecular_graphics 'SHELXTL (Bruker, 2002)'
_computing_publication_material SHELXTL
_computing_structure_refinement 'SHELXL97 (Sheldrick, 1997)'
_computing_structure_solution 'SHELXS97 (Sheldrick, 1997)'
_diffrn_ambient_temperature 296(2)
_diffrn_measured_fraction_theta_full 0.996
_diffrn_measured_fraction_theta_max 0.996
_diffrn_measurement_device_type 'Bruker P4'
_diffrn_measurement_method '\w scans'
_diffrn_radiation_monochromator graphite
_diffrn_radiation_source 'fine-focus sealed tube'
_diffrn_radiation_type MoK\a
_diffrn_radiation_wavelength 0.71073
_diffrn_reflns_av_R_equivalents 0.0224
_diffrn_reflns_av_sigmaI/netI 0.0217
_diffrn_reflns_limit_h_max 11
_diffrn_reflns_limit_h_min -13
_diffrn_reflns_limit_k_max 11
_diffrn_reflns_limit_k_min -11
_diffrn_reflns_limit_l_max 14
_diffrn_reflns_limit_l_min -14
_diffrn_reflns_number 8815
_diffrn_reflns_theta_full 27.48
_diffrn_reflns_theta_max 27.48
_diffrn_reflns_theta_min 2.43
_diffrn_standards_decay_% none
_diffrn_standards_interval_count none
_diffrn_standards_interval_time none
_diffrn_standards_number none
_exptl_absorpt_coefficient_mu 1.283
_exptl_absorpt_correction_T_max 0.822
_exptl_absorpt_correction_T_min 0.774
_exptl_absorpt_correction_type none
_exptl_crystal_colour bronze
_exptl_crystal_density_diffrn 1.812
_exptl_crystal_density_method 'not measured'
_exptl_crystal_description block
_exptl_crystal_F_000 580
_exptl_crystal_size_max 0.200
_exptl_crystal_size_mid 0.180
_exptl_crystal_size_min 0.153
_refine_diff_density_max 0.298
_refine_diff_density_min -0.259
_refine_diff_density_rms 0.053
_refine_ls_extinction_method none
_refine_ls_goodness_of_fit_ref 1.058
_refine_ls_hydrogen_treatment mixed
_refine_ls_matrix_type full
_refine_ls_number_parameters 166
_refine_ls_number_reflns 2389
_refine_ls_number_restraints 6
_refine_ls_restrained_S_all 1.059
_refine_ls_R_factor_all 0.0266
_refine_ls_R_factor_gt 0.0232
_refine_ls_shift/su_max 0.002
_refine_ls_shift/su_mean 0.000
_refine_ls_structure_factor_coef Fsqd
_refine_ls_weighting_details 'calc w=1/[\s^2^(Fo^2^)+(0.0284P)^2^+0.4097P] where P=(Fo^2^+2Fc^2^)/3'
_refine_ls_weighting_scheme calc
_refine_ls_wR_factor_gt 0.0587
_refine_ls_wR_factor_ref 0.0606
_reflns_number_gt 2150
_reflns_number_total 2389
_reflns_threshold_expression >2sigma(I)
_cod_data_source_file b909889e.txt
_cod_data_source_block j
_cod_depositor_comments
;
The following automatic conversions were performed:

'_symmetry_cell_setting' value 'Monoclinic' changed to 'monoclinic'
according to /home/saulius/struct/CIF-dictionaries/cif_core.dic
dictionary named 'cif_core.dic' version 2.4.2 from 2011-04-26.

Automatic conversion script
Id: cif_fix_values 1891 2012-01-12 08:04:46Z andrius 
;
_cod_original_cell_volume 1048.89(2)
_cod_original_sg_symbol_H-M P2(1)/n
_cod_database_code 7211542

loop_
_symmetry_equiv_pos_as_xyz
'x, y, z'
'-x+1/2, y+1/2, -z+1/2'
'-x, -y, -z'
'x-1/2, -y-1/2, z-1/2'

loop_
_atom_site_label
_atom_site_type_symbol
_atom_site_fract_x
_atom_site_fract_y
_atom_site_fract_z
_atom_site_U_iso_or_equiv
_atom_site_adp_type
_atom_site_occupancy
_atom_site_symmetry_multiplicity
_atom_site_calc_flag
_atom_site_refinement_flags
Mn1 Mn 0.58965(2) 0.45541(2) 0.137126(18) 0.01733(8) Uani 1 1 d .
O1 O 0.43272(13) 0.47608(17) 0.23151(12) 0.0436(3) Uani 1 1 d .
O2 O 0.23526(14) 0.37404(17) 0.16403(12) 0.0443(3) Uani 1 1 d .
O3 O -0.30240(11) 0.57659(12) 0.29237(9) 0.0242(2) Uani 1 1 d .
O4 O -0.14883(12) 0.74755(11) 0.29442(10) 0.0306(3) Uani 1 1 d .
O5 O -0.01704(10) 0.14422(10) 0.46917(9) 0.0210(2) Uani 1 1 d .
O1W O 0.77042(12) 0.48600(15) 0.06291(11) 0.0331(3) Uani 1 1 d D
H1WA H 0.8310(18) 0.425(2) 0.0662(18) 0.040 Uiso 1 1 d D
H1WB H 0.767(2) 0.531(2) 0.0001(15) 0.040 Uiso 1 1 d D
O2W O -0.03900(15) 0.27287(17) 0.09115(13) 0.0441(3) Uani 1 1 d D
H2WA H -0.060(2) 0.214(2) 0.1362(19) 0.053 Uiso 1 1 d D
H2WB H 0.0379(17) 0.296(3) 0.117(2) 0.053 Uiso 1 1 d D
N1 N 0.15013(12) 0.44855(13) 0.36961(11) 0.0195(3) Uani 1 1 d .
C1 C 0.05227(15) 0.54504(15) 0.33486(13) 0.0206(3) Uani 1 1 d .
H1A H 0.0704 0.6368 0.3071 0.025 Uiso 1 1 calc R
C2 C -0.07605(14) 0.50716(16) 0.34060(12) 0.0175(3) Uani 1 1 d .
C3 C -0.10157(14) 0.37107(15) 0.38351(12) 0.0179(3) Uani 1 1 d .
H3A H -0.1879 0.3452 0.3865 0.021 Uiso 1 1 calc R
C4 C 0.00243(15) 0.27142(15) 0.42281(12) 0.0179(3) Uani 1 1 d .
C5 C 0.12865(15) 0.31528(16) 0.41178(13) 0.0204(3) Uani 1 1 d .
H5A H 0.1994 0.2512 0.4340 0.024 Uiso 1 1 calc R
C6 C -0.18491(15) 0.61910(15) 0.30547(12) 0.0196(3) Uani 1 1 d .
C7 C 0.28611(15) 0.48733(19) 0.35935(15) 0.0264(3) Uani 1 1 d .
H7A H 0.3483 0.4420 0.4250 0.032 Uiso 1 1 calc R
H7B H 0.2971 0.5923 0.3676 0.032 Uiso 1 1 calc R
C8 C 0.31900(17) 0.43967(17) 0.23970(15) 0.0266(3) Uani 1 1 d .

loop_
_atom_site_aniso_label
_atom_site_aniso_U_11
_atom_site_aniso_U_22
_atom_site_aniso_U_33
_atom_site_aniso_U_23
_atom_site_aniso_U_13
_atom_site_aniso_U_12
Mn1 0.01532(13) 0.01453(12) 0.02172(12) -0.00126(7) 0.00290(8) 0.00059(8)
O1 0.0247(7) 0.0622(9) 0.0503(8) -0.0019(7) 0.0223(6) -0.0033(6)
O2 0.0391(8) 0.0597(9) 0.0377(7) -0.0124(6) 0.0164(6) -0.0147(7)
O3 0.0191(5) 0.0227(5) 0.0292(5) -0.0043(4) 0.0012(4) 0.0016(4)
O4 0.0345(7) 0.0140(5) 0.0376(6) 0.0017(4) -0.0054(5) -0.0014(5)
O5 0.0243(6) 0.0134(4) 0.0234(5) 0.0040(4) 0.0003(4) -0.0024(4)
O1W 0.0247(7) 0.0423(7) 0.0342(6) 0.0054(5) 0.0107(5) 0.0044(5)
O2W 0.0374(8) 0.0447(8) 0.0516(8) 0.0110(6) 0.0128(7) 0.0021(7)
N1 0.0167(6) 0.0217(6) 0.0218(6) -0.0002(5) 0.0074(5) -0.0020(5)
C1 0.0249(8) 0.0158(7) 0.0219(7) 0.0020(5) 0.0069(6) -0.0013(6)
C2 0.0190(7) 0.0154(6) 0.0174(6) -0.0010(5) 0.0022(5) 0.0002(5)
C3 0.0179(7) 0.0165(6) 0.0186(6) -0.0011(5) 0.0023(5) -0.0023(5)
C4 0.0210(7) 0.0153(6) 0.0169(6) -0.0014(5) 0.0026(5) -0.0012(5)
C5 0.0196(7) 0.0182(7) 0.0236(7) 0.0009(5) 0.0050(6) 0.0029(6)
C6 0.0244(8) 0.0159(7) 0.0165(6) -0.0022(5) -0.0004(5) 0.0015(6)
C7 0.0173(7) 0.0308(8) 0.0326(8) 0.0004(6) 0.0089(6) -0.0069(6)
C8 0.0241(8) 0.0249(8) 0.0336(8) 0.0058(6) 0.0126(7) 0.0023(6)

loop_
_atom_type_symbol
_atom_type_description
_atom_type_scat_dispersion_real
_atom_type_scat_dispersion_imag
_atom_type_scat_source
C C 0.0033 0.0016 'International Tables Vol C Tables 4.2.6.8 and 6.1.1.4'
H H 0.0000 0.0000 'International Tables Vol C Tables 4.2.6.8 and 6.1.1.4'
N N 0.0061 0.0033 'International Tables Vol C Tables 4.2.6.8 and 6.1.1.4'
O O 0.0106 0.0060 'International Tables Vol C Tables 4.2.6.8 and 6.1.1.4'
Mn Mn 0.3368 0.7283 'International Tables Vol C Tables 4.2.6.8 and 6.1.1.4'

loop_
_geom_angle_atom_site_label_1
_geom_angle_atom_site_label_2
_geom_angle_atom_site_label_3
_geom_angle
_geom_angle_site_symmetry_1
_geom_angle_site_symmetry_3
O4 Mn1 O1 95.08(5) 2_545 .
O4 Mn1 O5 167.74(4) 2_545 2
O1 Mn1 O5 89.81(5) . 2
O4 Mn1 O3 95.89(4) 2_545 1_655
O1 Mn1 O3 82.19(5) . 1_655
O5 Mn1 O3 95.91(4) 2 1_655
O4 Mn1 O5 89.93(4) 2_545 4_665
O1 Mn1 O5 100.13(5) . 4_665
O5 Mn1 O5 78.13(4) 2 4_665
O3 Mn1 O5 173.54(4) 1_655 4_665
O4 Mn1 O1W 92.95(5) 2_545 .
O1 Mn1 O1W 165.47(6) . .
O5 Mn1 O1W 84.78(5) 2 .
O3 Mn1 O1W 84.96(5) 1_655 .
O5 Mn1 O1W 91.95(4) 4_665 .
C8 O1 Mn1 147.55(13) . .
C6 O3 Mn1 125.02(9) . 1_455
C6 O4 Mn1 152.65(11) . 2
C4 O5 Mn1 123.69(8) . 2_545
C4 O5 Mn1 128.85(9) . 4_566
Mn1 O5 Mn1 101.87(4) 2_545 4_566
Mn1 O1W H1WA 125.5(14) . .
Mn1 O1W H1WB 120.4(15) . .
H1WA O1W H1WB 105.9(18) . .
H2WA O2W H2WB 108.7(19) . .
C1 N1 C5 122.23(13) . .
C1 N1 C7 119.35(12) . .
C5 N1 C7 118.41(13) . .
N1 C1 C2 119.47(13) . .
N1 C1 H1A 120.3 . .
C2 C1 H1A 120.3 . .
C3 C2 C1 119.77(13) . .
C3 C2 C6 121.21(13) . .
C1 C2 C6 118.94(13) . .
C2 C3 C4 120.44(13) . .
C2 C3 H3A 119.8 . .
C4 C3 H3A 119.8 . .
O5 C4 C5 121.07(13) . .
O5 C4 C3 122.16(13) . .
C5 C4 C3 116.76(13) . .
N1 C5 C4 121.28(13) . .
N1 C5 H5A 119.4 . .
C4 C5 H5A 119.4 . .
O4 C6 O3 125.64(14) . .
O4 C6 C2 116.39(13) . .
O3 C6 C2 117.95(12) . .
N1 C7 C8 113.03(13) . .
N1 C7 H7A 109.0 . .
C8 C7 H7A 109.0 . .
N1 C7 H7B 109.0 . .
C8 C7 H7B 109.0 . .
H7A C7 H7B 107.8 . .
O2 C8 O1 127.80(16) . .
O2 C8 C7 120.06(15) . .
O1 C8 C7 112.14(15) . .

loop_
_geom_bond_atom_site_label_1
_geom_bond_atom_site_label_2
_geom_bond_distance
_geom_bond_site_symmetry_2
Mn1 O4 2.0987(11) 2_545
Mn1 O1 2.1273(12) .
Mn1 O5 2.1519(10) 2
Mn1 O3 2.1813(10) 1_655
Mn1 O5 2.1912(10) 4_665
Mn1 O1W 2.2185(12) .
O1 C8 1.243(2) .
O2 C8 1.240(2) .
O3 C6 1.2533(18) .
O3 Mn1 2.1813(10) 1_455
O4 C6 1.2483(17) .
O4 Mn1 2.0987(11) 2
O5 C4 1.3108(16) .
O5 Mn1 2.1519(10) 2_545
O5 Mn1 2.1912(10) 4_566
O1W H1WA 0.834(14) .
O1W H1WB 0.818(14) .
O2W H2WA 0.806(15) .
O2W H2WB 0.817(15) .
N1 C1 1.3389(19) .
N1 C5 1.3461(18) .
N1 C7 1.4761(19) .
C1 C2 1.384(2) .
C1 H1A 0.9300 .
C2 C3 1.383(2) .
C2 C6 1.513(2) .
C3 C4 1.409(2) .
C3 H3A 0.9300 .
C4 C5 1.394(2) .
C5 H5A 0.9300 .
C7 C8 1.529(2) .
C7 H7A 0.9700 .
C7 H7B 0.9700 .

loop_
_geom_hbond_atom_site_label_D
_geom_hbond_atom_site_label_H
_geom_hbond_atom_site_label_A
_geom_hbond_distance_DH
_geom_hbond_distance_HA
_geom_hbond_distance_DA
_geom_hbond_angle_DHA
_geom_hbond_site_symmetry_A
O1W H1WA O2W 0.834(14) 1.915(14) 2.743(2) 172(2) 1_655
O1W H1WB O2 0.818(14) 2.049(15) 2.8640(19) 174(2) 3_665
O2W H2WA O3 0.806(15) 2.172(16) 2.9249(18) 156(2) 2_445

loop_
_geom_torsion_atom_site_label_1
_geom_torsion_atom_site_label_2
_geom_torsion_atom_site_label_3
_geom_torsion_atom_site_label_4
_geom_torsion
_geom_torsion_site_symmetry_1
O4 Mn1 O1 C8 -75.0(2) 2_545
O5 Mn1 O1 C8 93.8(2) 2
O3 Mn1 O1 C8 -170.2(2) 1_655
O5 Mn1 O1 C8 15.9(2) 4_665
O1W Mn1 O1 C8 161.7(2) .
C5 N1 C1 C2 -0.8(2) .
C7 N1 C1 C2 177.85(13) .
N1 C1 C2 C3 0.8(2) .
N1 C1 C2 C6 177.75(12) .
C1 C2 C3 C4 0.8(2) .
C6 C2 C3 C4 -176.07(12) .
Mn1 O5 C4 C5 -99.60(14) 2_545
Mn1 O5 C4 C5 49.09(18) 4_566
Mn1 O5 C4 C3 81.37(15) 2_545
Mn1 O5 C4 C3 -129.94(12) 4_566
C2 C3 C4 O5 176.79(12) .
C2 C3 C4 C5 -2.29(19) .
C1 N1 C5 C4 -0.8(2) .
C7 N1 C5 C4 -179.49(13) .
O5 C4 C5 N1 -176.77(12) .
C3 C4 C5 N1 2.3(2) .
Mn1 O4 C6 O3 91.3(3) 2
Mn1 O4 C6 C2 -87.1(3) 2
Mn1 O3 C6 O4 105.48(15) 1_455
Mn1 O3 C6 C2 -76.07(15) 1_455
C3 C2 C6 O4 164.16(13) .
C1 C2 C6 O4 -12.72(19) .
C3 C2 C6 O3 -14.43(19) .
C1 C2 C6 O3 168.69(13) .
C1 N1 C7 C8 -92.06(16) .
C5 N1 C7 C8 86.68(16) .
Mn1 O1 C8 O2 -12.7(4) .
Mn1 O1 C8 C7 168.06(17) .
N1 C7 C8 O2 -0.8(2) .
N1 C7 C8 O1 178.49(14) .
